data_4347611
loop_
_publ_author_name
'Enamullah, Mohammed'
'Makhloufi, Gamall'
'Ahmed, Rifat'
'Joy, Baitul Alif'
'Islam, Mohammad Ariful'
'Padula, Daniele'
'Hunter, Howard'
'Pescitelli, Gennaro'
'Janiak, Christoph'

_publ_section_title
;
 Synthesis, X-ray, and Spectroscopic Study of Dissymmetric Tetrahedral
 Zinc(II) Complexes from Chiral Schiff Base Naphthaldiminate Ligands with
 Apparent Exception to the ECD Exciton Chirality.
;
_journal_issue 13
_journal_name_full 'Inorganic chemistry'
_journal_page_first 6449
_journal_page_last 6464
_journal_paper_doi 10.1021/acs.inorgchem.6b00403
_journal_volume 55
_journal_year 2016
_chemical_absolute_configuration rmad
_chemical_formula_moiety 'C38 H32 N2 O2 Zn'
_chemical_formula_sum 'C38 H32 N2 O2 Zn'
_chemical_formula_weight 614.02
_chemical_name_systematic
;
bis{(S)-N-phenylethyl-2-oxo-1-naphthaldiminato-\k^2^N,O}zinc(II)
;
_space_group_crystal_system triclinic
_space_group_IT_number 1
_space_group_name_Hall 'P 1'
_space_group_name_H-M_alt 'P 1'
_atom_sites_solution_hydrogens geom
_atom_sites_solution_primary direct
_atom_sites_solution_secondary difmap
_audit_creation_method SHELXL-2014/7
_cell_angle_alpha 80.467(6)
_cell_angle_beta 88.410(7)
_cell_angle_gamma 63.660(6)
_cell_formula_units_Z 2
_cell_length_a 9.391(4)
_cell_length_b 9.421(4)
_cell_length_c 18.770(9)
_cell_measurement_reflns_used 1912
_cell_measurement_temperature 173(2)
_cell_measurement_theta_max 21.583
_cell_measurement_theta_min 2.423
_cell_volume 1465.7(11)
_computing_cell_refinement 'SAINT (Bruker, 2015)'
_computing_data_collection 'APEX2 (Bruker, 2014)'
_computing_data_reduction 'SAINT (Bruker, 2015)'
_computing_molecular_graphics 'DIAMOND 3.2 (Crystal Impact, 2015)'
_computing_publication_material 'SHELXL-97 (Sheldrick, 2008)'
_computing_structure_refinement 'SHELXL-2014/7 (Sheldrick, 2014)'
_computing_structure_solution 'SHELXL-2014 (Sheldrick, 2014)'
_diffrn_ambient_temperature 173(2)
_diffrn_measured_fraction_theta_full 0.993
_diffrn_measured_fraction_theta_max 0.993
_diffrn_measurement_device_type 'Bruker Kappa APEX-II CCD area detector'
_diffrn_measurement_method '\w scans'
_diffrn_radiation_monochromator 'multilayer mirror'
_diffrn_radiation_source 'microfocus sealed tube'
_diffrn_radiation_type MoK\a
_diffrn_radiation_wavelength 0.71073
_diffrn_reflns_av_R_equivalents 0.0387
_diffrn_reflns_av_unetI/netI 0.0939
_diffrn_reflns_Laue_measured_fraction_full 0.993
_diffrn_reflns_Laue_measured_fraction_max 0.993
_diffrn_reflns_limit_h_max 9
_diffrn_reflns_limit_h_min -9
_diffrn_reflns_limit_k_max 9
_diffrn_reflns_limit_k_min -9
_diffrn_reflns_limit_l_max 19
_diffrn_reflns_limit_l_min -19
_diffrn_reflns_number 7906
_diffrn_reflns_point_group_measured_fraction_full 0.993
_diffrn_reflns_point_group_measured_fraction_max 0.993
_diffrn_reflns_theta_full 21.981
_diffrn_reflns_theta_max 21.981
_diffrn_reflns_theta_min 1.101
_exptl_absorpt_coefficient_mu 0.876
_exptl_absorpt_correction_T_max 0.7447
_exptl_absorpt_correction_T_min 0.6252
_exptl_absorpt_correction_type multi-scan
_exptl_absorpt_process_details '(<i>SADABS</i>; Sheldrick, 2015)'
_exptl_crystal_colour Brown
_exptl_crystal_density_diffrn 1.391
_exptl_crystal_density_method 'not measured'
_exptl_crystal_description Block
_exptl_crystal_F_000 640
_exptl_crystal_size_max 0.29
_exptl_crystal_size_mid 0.11
_exptl_crystal_size_min 0.05
_refine_diff_density_max 1.569
_refine_diff_density_min -0.532
_refine_diff_density_rms 0.076
_refine_ls_abs_structure_details 'Refined as an inversion twin'
_refine_ls_abs_structure_Flack 0.05(3)
_refine_ls_extinction_method none
_refine_ls_goodness_of_fit_ref 1.030
_refine_ls_hydrogen_treatment constr
_refine_ls_matrix_type full
_refine_ls_number_parameters 780
_refine_ls_number_reflns 6656
_refine_ls_number_restraints 3
_refine_ls_restrained_S_all 1.030
_refine_ls_R_factor_all 0.0712
_refine_ls_R_factor_gt 0.0558
_refine_ls_shift/su_max 0.000
_refine_ls_shift/su_mean 0.000
_refine_ls_structure_factor_coef Fsqd
_refine_ls_weighting_details 'w=1/[\s^2^(Fo^2^)+(0.0673P)^2^+0.4703P] where P=(Fo^2^+2Fc^2^)/3'
_refine_ls_weighting_scheme calc
_refine_ls_wR_factor_gt 0.1253
_refine_ls_wR_factor_ref 0.1332
_reflns_Friedel_coverage 1.000
_reflns_Friedel_fraction_full 0.993
_reflns_Friedel_fraction_max 0.993
_reflns_number_gt 5570
_reflns_number_total 6656
_reflns_threshold_expression 'I > 2\s(I)'
_cod_data_source_file Zn-1S.cif
_cod_data_source_block ZnR33A
_cod_original_cell_volume 1465.7(12)
_cod_database_code 4347611
_shelx_shelxl_version_number 2014/7
_shelx_space_group_comment
;
The symmetry employed for this shelxl refinement is uniquely defined
by the following loop, which should always be used as a source of
symmetry information in preference to the above space-group names.
They are only intended as comments.
;

loop_
_space_group_symop_operation_xyz
'x, y, z'

loop_
_atom_site_label
_atom_site_type_symbol
_atom_site_fract_x
_atom_site_fract_y
_atom_site_fract_z
_atom_site_U_iso_or_equiv
_atom_site_adp_type
_atom_site_occupancy
_atom_site_site_symmetry_order
_atom_site_calc_flag
_atom_site_refinement_flags_posn
_atom_site_refinement_flags_adp
Zn1 Zn 0.51978(12) 0.32485(13) 0.74728(7) 0.0256(4) Uani 1 1 d . .
Zn2 Zn 0.42283(12) 0.47099(13) 0.25165(7) 0.0252(4) Uani 1 1 d . .
O1 O 0.4091(9) 0.4814(10) 0.8077(5) 0.026(2) Uani 1 1 d . .
O2 O 0.6429(9) 0.3988(10) 0.6818(4) 0.027(2) Uani 1 1 d . .
O3 O 0.2379(9) 0.6133(9) 0.1904(5) 0.027(2) Uani 1 1 d . .
O4 O 0.3828(10) 0.3159(10) 0.3169(4) 0.031(2) Uani 1 1 d . .
N1 N 0.3248(11) 0.3317(10) 0.7068(5) 0.026(2) Uani 1 1 d . .
N2 N 0.7048(12) 0.1241(12) 0.7928(6) 0.026(3) Uani 1 1 d . .
N3 N 0.4408(11) 0.6406(11) 0.2932(5) 0.026(2) Uani 1 1 d . .
N4 N 0.5905(11) 0.3093(11) 0.2015(6) 0.020(2) Uani 1 1 d . .
C1 C 0.2686(14) 0.5145(14) 0.8297(7) 0.026(3) Uani 1 1 d . .
C2 C 0.2218(14) 0.5957(14) 0.8908(7) 0.032(3) Uani 1 1 d . .
H2 H 0.2916 0.6300 0.9098 0.038 Uiso 1 1 calc R U
C3 C 0.0836(14) 0.6251(13) 0.9221(6) 0.028(3) Uani 1 1 d . .
H3 H 0.0581 0.6804 0.9622 0.033 Uiso 1 1 calc R U
C4 C -0.0246(15) 0.5756(13) 0.8969(7) 0.026(3) Uani 1 1 d . .
C5 C -0.1648(14) 0.6001(15) 0.9328(7) 0.029(3) Uani 1 1 d . .
H5 H -0.1870 0.6520 0.9738 0.035 Uiso 1 1 calc R U
C6 C -0.2712(15) 0.5502(15) 0.9096(8) 0.038(3) Uani 1 1 d . .
H6 H -0.3638 0.5636 0.9352 0.045 Uiso 1 1 calc R U
C7 C -0.2389(17) 0.4813(18) 0.8489(8) 0.036(4) Uani 1 1 d . .
H7 H -0.3120 0.4485 0.8319 0.043 Uiso 1 1 calc R U
C8 C -0.1039(14) 0.4576(15) 0.8112(7) 0.033(3) Uani 1 1 d . .
H8 H -0.0876 0.4120 0.7684 0.040 Uiso 1 1 calc R U
C9 C 0.0087(12) 0.5001(13) 0.8355(6) 0.024(3) Uani 1 1 d . .
C10 C 0.1575(14) 0.4708(14) 0.8004(6) 0.026(3) Uani 1 1 d . .
C11 C 0.1913(14) 0.3932(13) 0.7378(6) 0.025(3) Uani 1 1 d . .
H11 H 0.1045 0.3863 0.7166 0.030 Uiso 1 1 calc R U
C12 C 0.3186(16) 0.2733(17) 0.6388(7) 0.029(3) Uani 1 1 d . .
H12 H 0.2227 0.2531 0.6385 0.035 Uiso 1 1 calc R U
C13 C 0.297(2) 0.4054(18) 0.5764(7) 0.060(5) Uani 1 1 d . .
H13A H 0.3831 0.4370 0.5791 0.089 Uiso 1 1 calc R U
H13B H 0.1945 0.4984 0.5787 0.089 Uiso 1 1 calc R U
H13C H 0.3002 0.3669 0.5307 0.089 Uiso 1 1 calc R U
C14 C 0.4651(15) 0.1153(16) 0.6355(7) 0.031(3) Uani 1 1 d . .
C15 C 0.4670(17) -0.0253(17) 0.6691(8) 0.047(4) Uani 1 1 d . .
H15 H 0.3774 -0.0232 0.6945 0.056 Uiso 1 1 calc R U
C16 C 0.601(2) -0.1748(18) 0.6668(9) 0.062(5) Uani 1 1 d . .
H16 H 0.5989 -0.2721 0.6890 0.074 Uiso 1 1 calc R U
C17 C 0.733(2) -0.179(2) 0.6328(9) 0.064(5) Uani 1 1 d . .
H17 H 0.8258 -0.2790 0.6346 0.077 Uiso 1 1 calc R U
C18 C 0.7328(16) -0.044(2) 0.5968(9) 0.060(5) Uani 1 1 d . .
H18 H 0.8224 -0.0482 0.5707 0.072 Uiso 1 1 calc R U
C19 C 0.5980(16) 0.1079(19) 0.5977(8) 0.046(4) Uani 1 1 d . .
H19 H 0.5987 0.2038 0.5725 0.055 Uiso 1 1 calc R U
C20 C 0.7771(14) 0.3005(14) 0.6591(6) 0.022(3) Uani 1 1 d . .
C21 C 0.8284(14) 0.3622(15) 0.5934(7) 0.031(3) Uani 1 1 d . .
H21 H 0.7691 0.4726 0.5731 0.037 Uiso 1 1 calc R U
C22 C 0.9573(15) 0.2708(14) 0.5587(7) 0.030(3) Uani 1 1 d . .
H22 H 0.9856 0.3164 0.5149 0.036 Uiso 1 1 calc R U
C23 C 1.0502(16) 0.1049(16) 0.5891(7) 0.027(3) Uani 1 1 d . .
C24 C 1.1777(17) 0.0019(19) 0.5514(8) 0.042(4) Uani 1 1 d . .
H24 H 1.2013 0.0450 0.5057 0.051 Uiso 1 1 calc R U
C25 C 1.2670(17) -0.1568(16) 0.5788(8) 0.044(4) Uani 1 1 d . .
H25 H 1.3498 -0.2235 0.5520 0.053 Uiso 1 1 calc R U
C26 C 1.2353(17) -0.2208(16) 0.6473(8) 0.038(4) Uani 1 1 d . .
H26 H 1.2988 -0.3302 0.6679 0.045 Uiso 1 1 calc R U
C27 C 1.1145(16) -0.1255(15) 0.6830(8) 0.027(3) Uani 1 1 d . .
H27 H 1.0947 -0.1712 0.7290 0.033 Uiso 1 1 calc R U
C28 C 1.0138(14) 0.0399(14) 0.6567(7) 0.022(3) Uani 1 1 d . .
C29 C 0.8725(14) 0.1442(13) 0.6920(7) 0.024(3) Uani 1 1 d . .
C30 C 0.8366(13) 0.0712(14) 0.7586(6) 0.026(3) Uani 1 1 d . .
H30 H 0.9193 -0.0287 0.7808 0.031 Uiso 1 1 calc R U
C31 C 0.7007(15) 0.0316(18) 0.8632(7) 0.038(4) Uani 1 1 d . .
H31 H 0.7784 -0.0831 0.8632 0.045 Uiso 1 1 calc R U
C32 C 0.758(3) 0.089(3) 0.9214(7) 0.099(8) Uani 1 1 d . .
H32A H 0.8644 0.0790 0.9115 0.148 Uiso 1 1 calc R U
H32B H 0.7606 0.0243 0.9684 0.148 Uiso 1 1 calc R U
H32C H 0.6845 0.2023 0.9223 0.148 Uiso 1 1 calc R U
C33 C 0.5382(15) 0.0371(14) 0.8742(7) 0.031(3) Uani 1 1 d . .
C34 C 0.505(2) -0.067(2) 0.8423(8) 0.063(5) Uani 1 1 d . .
H34 H 0.5821 -0.1390 0.8152 0.076 Uiso 1 1 calc R U
C35 C 0.354(3) -0.065(3) 0.8507(14) 0.122(13) Uani 1 1 d . .
H35 H 0.3266 -0.1346 0.8287 0.146 Uiso 1 1 calc R U
C36 C 0.250(3) 0.037(5) 0.8906(19) 0.15(2) Uani 1 1 d . .
H36 H 0.1479 0.0389 0.8968 0.175 Uiso 1 1 calc R U
C37 C 0.285(3) 0.135(3) 0.9216(13) 0.107(10) Uani 1 1 d . .
H37 H 0.2097 0.2035 0.9505 0.128 Uiso 1 1 calc R U
C38 C 0.428(2) 0.138(2) 0.9124(9) 0.052(5) Uani 1 1 d . .
H38 H 0.4497 0.2119 0.9333 0.063 Uiso 1 1 calc R U
C39 C 0.1969(14) 0.7642(15) 0.1685(7) 0.024(3) Uani 1 1 d . .
C40 C 0.0782(14) 0.8450(15) 0.1093(7) 0.031(3) Uani 1 1 d . .
H40 H 0.0306 0.7876 0.0905 0.037 Uiso 1 1 calc R U
C41 C 0.0344(14) 0.9989(15) 0.0804(7) 0.032(3) Uani 1 1 d . .
H41 H -0.0397 1.0464 0.0399 0.038 Uiso 1 1 calc R U
C42 C 0.0950(14) 1.0936(15) 0.1082(6) 0.026(3) Uani 1 1 d . .
C43 C 0.0469(17) 1.2555(16) 0.0735(8) 0.037(4) Uani 1 1 d . .
H43 H -0.0248 1.2990 0.0322 0.045 Uiso 1 1 calc R U
C44 C 0.1035(16) 1.3472(15) 0.0996(7) 0.040(3) Uani 1 1 d . .
H44 H 0.0730 1.4547 0.0763 0.048 Uiso 1 1 calc R U
C45 C 0.2081(18) 1.2817(17) 0.1616(8) 0.039(4) Uani 1 1 d . .
H45 H 0.2439 1.3473 0.1815 0.047 Uiso 1 1 calc R U
C46 C 0.2580(14) 1.1260(15) 0.1931(7) 0.034(3) Uani 1 1 d . .
H46 H 0.3314 1.0835 0.2338 0.041 Uiso 1 1 calc R U
C47 C 0.2039(13) 1.0259(12) 0.1672(6) 0.020(3) Uani 1 1 d . .
C48 C 0.2546(13) 0.8573(14) 0.1997(6) 0.024(3) Uani 1 1 d . .
C49 C 0.3651(14) 0.7903(14) 0.2631(6) 0.027(3) Uani 1 1 d . .
H49 H 0.3837 0.8650 0.2848 0.032 Uiso 1 1 calc R U
C50 C 0.5321(16) 0.6074(17) 0.3619(6) 0.028(3) Uani 1 1 d . .
H50 H 0.5496 0.7038 0.3644 0.034 Uiso 1 1 calc R U
C51 C 0.4326(17) 0.592(2) 0.4236(7) 0.050(4) Uani 1 1 d . .
H51A H 0.4128 0.4986 0.4228 0.075 Uiso 1 1 calc R U
H51B H 0.3310 0.6894 0.4189 0.075 Uiso 1 1 calc R U
H51C H 0.4888 0.5782 0.4693 0.075 Uiso 1 1 calc R U
C52 C 0.6965(14) 0.4642(15) 0.3627(7) 0.027(3) Uani 1 1 d . .
C53 C 0.8184(15) 0.4876(17) 0.3294(7) 0.038(3) Uani 1 1 d . .
H53 H 0.7999 0.5921 0.3059 0.046 Uiso 1 1 calc R U
C54 C 0.9682(18) 0.360(2) 0.3299(8) 0.052(4) Uani 1 1 d . .
H54 H 1.0532 0.3777 0.3088 0.063 Uiso 1 1 calc R U
C55 C 0.9941(17) 0.2052(19) 0.3615(8) 0.053(4) Uani 1 1 d . .
H55 H 1.0945 0.1164 0.3589 0.063 Uiso 1 1 calc R U
C56 C 0.8725(17) 0.1816(16) 0.3967(8) 0.050(4) Uani 1 1 d . .
H56 H 0.8918 0.0769 0.4203 0.060 Uiso 1 1 calc R U
C57 C 0.7219(16) 0.3101(16) 0.3979(7) 0.039(4) Uani 1 1 d . .
H57 H 0.6386 0.2939 0.4219 0.047 Uiso 1 1 calc R U
C58 C 0.4938(13) 0.1682(14) 0.3389(6) 0.023(3) Uani 1 1 d . .
C59 C 0.4671(14) 0.0839(14) 0.4049(6) 0.026(3) Uani 1 1 d . .
H59 H 0.3678 0.1310 0.4265 0.031 Uiso 1 1 calc R U
C60 C 0.5798(15) -0.0603(15) 0.4368(7) 0.028(3) Uani 1 1 d . .
H60 H 0.5597 -0.1127 0.4809 0.034 Uiso 1 1 calc R U
C61 C 0.7293(14) -0.1350(16) 0.4049(7) 0.025(3) Uani 1 1 d . .
C62 C 0.8509(17) -0.2809(17) 0.4418(8) 0.035(4) Uani 1 1 d . .
H62 H 0.8301 -0.3287 0.4870 0.041 Uiso 1 1 calc R U
C63 C 0.9939(17) -0.3533(17) 0.4150(7) 0.043(4) Uani 1 1 d . .
H63 H 1.0750 -0.4484 0.4417 0.052 Uiso 1 1 calc R U
C64 C 1.0229(16) -0.2863(17) 0.3460(8) 0.040(4) Uani 1 1 d . .
H64 H 1.1223 -0.3380 0.3251 0.049 Uiso 1 1 calc R U
C65 C 0.9021(14) -0.1419(16) 0.3090(7) 0.025(3) Uani 1 1 d . .
H65 H 0.9222 -0.0958 0.2632 0.030 Uiso 1 1 calc R U
C66 C 0.7522(15) -0.0638(14) 0.3379(7) 0.023(3) Uani 1 1 d . .
C67 C 0.6334(14) 0.0901(13) 0.3022(6) 0.022(3) Uani 1 1 d . .
C68 C 0.6690(13) 0.1577(15) 0.2335(7) 0.032(3) Uani 1 1 d . .
H68 H 0.7554 0.0880 0.2092 0.038 Uiso 1 1 calc R U
C69 C 0.6313(16) 0.3519(15) 0.1280(7) 0.034(3) Uani 1 1 d . .
H69 H 0.7419 0.2708 0.1212 0.040 Uiso 1 1 calc R U
C70 C 0.5202(19) 0.3416(18) 0.0735(7) 0.054(4) Uani 1 1 d . .
H70A H 0.5484 0.3698 0.0243 0.081 Uiso 1 1 calc R U
H70B H 0.4100 0.4167 0.0804 0.081 Uiso 1 1 calc R U
H70C H 0.5307 0.2319 0.0807 0.081 Uiso 1 1 calc R U
C71 C 0.6299(14) 0.5182(15) 0.1173(6) 0.029(3) Uani 1 1 d . .
C72 C 0.7440(18) 0.5343(17) 0.1554(7) 0.047(4) Uani 1 1 d . .
H72 H 0.8203 0.4440 0.1869 0.056 Uiso 1 1 calc R U
C73 C 0.748(2) 0.683(2) 0.1479(9) 0.063(5) Uani 1 1 d . .
H73 H 0.8287 0.6917 0.1732 0.076 Uiso 1 1 calc R U
C74 C 0.634(2) 0.8168(19) 0.1038(10) 0.061(6) Uani 1 1 d . .
H74 H 0.6336 0.9188 0.0997 0.073 Uiso 1 1 calc R U
C75 C 0.5218(19) 0.7972(17) 0.0663(8) 0.052(4) Uani 1 1 d . .
H75 H 0.4463 0.8866 0.0341 0.062 Uiso 1 1 calc R U
C76 C 0.5153(17) 0.6514(16) 0.0740(8) 0.034(4) Uani 1 1 d . .
H76 H 0.4327 0.6431 0.0496 0.041 Uiso 1 1 calc R U

loop_
_atom_site_aniso_label
_atom_site_aniso_U_11
_atom_site_aniso_U_22
_atom_site_aniso_U_33
_atom_site_aniso_U_23
_atom_site_aniso_U_13
_atom_site_aniso_U_12
Zn1 0.0219(8) 0.0208(8) 0.0355(9) -0.0034(7) -0.0024(7) -0.0108(7)
Zn2 0.0245(8) 0.0178(8) 0.0347(9) -0.0078(7) 0.0014(7) -0.0096(6)
O1 0.015(5) 0.032(5) 0.039(5) -0.009(4) 0.004(4) -0.016(4)
O2 0.020(5) 0.024(5) 0.035(5) -0.004(4) 0.005(4) -0.009(4)
O3 0.028(5) 0.011(5) 0.042(5) -0.004(4) -0.003(4) -0.010(4)
O4 0.025(5) 0.024(5) 0.039(5) -0.011(4) 0.006(4) -0.004(4)
N1 0.026(6) 0.014(5) 0.037(6) -0.005(5) 0.001(5) -0.007(4)
N2 0.030(7) 0.018(6) 0.035(7) -0.006(5) -0.001(5) -0.012(5)
N3 0.026(5) 0.017(6) 0.037(6) -0.011(5) 0.002(5) -0.010(5)
N4 0.014(6) 0.013(6) 0.032(6) -0.009(5) 0.000(5) -0.004(5)
C1 0.015(7) 0.023(8) 0.037(8) -0.003(7) -0.003(6) -0.007(6)
C2 0.027(7) 0.022(7) 0.043(8) 0.000(6) 0.004(6) -0.010(6)
C3 0.033(7) 0.018(7) 0.031(7) -0.005(6) 0.004(6) -0.009(6)
C4 0.032(8) 0.006(6) 0.034(8) 0.009(6) -0.015(6) -0.007(6)
C5 0.021(7) 0.026(8) 0.036(8) -0.003(7) 0.006(6) -0.007(6)
C6 0.020(7) 0.032(8) 0.058(9) 0.004(7) 0.004(7) -0.014(6)
C7 0.026(8) 0.045(9) 0.048(10) -0.006(8) 0.000(7) -0.026(7)
C8 0.027(7) 0.032(8) 0.040(8) -0.011(6) -0.006(6) -0.011(6)
C9 0.016(6) 0.021(7) 0.034(7) -0.004(6) -0.006(5) -0.006(5)
C10 0.034(8) 0.032(7) 0.021(6) 0.002(6) -0.008(6) -0.024(6)
C11 0.033(8) 0.023(7) 0.025(7) -0.004(6) -0.011(6) -0.017(6)
C12 0.029(8) 0.040(9) 0.018(7) -0.006(6) -0.007(6) -0.013(7)
C13 0.099(13) 0.037(9) 0.030(8) -0.005(7) -0.014(8) -0.018(9)
C14 0.033(8) 0.033(9) 0.038(8) -0.012(7) -0.006(6) -0.020(7)
C15 0.041(9) 0.041(9) 0.054(9) -0.007(8) -0.007(7) -0.015(7)
C16 0.079(13) 0.034(9) 0.071(11) -0.005(8) -0.027(10) -0.024(9)
C17 0.054(11) 0.063(13) 0.076(12) -0.033(10) -0.017(10) -0.020(10)
C18 0.028(9) 0.092(14) 0.077(11) -0.065(11) 0.002(8) -0.026(9)
C19 0.039(9) 0.057(10) 0.058(10) -0.024(8) 0.000(8) -0.031(8)
C20 0.032(8) 0.028(7) 0.017(6) -0.003(6) -0.002(6) -0.024(7)
C21 0.028(7) 0.025(7) 0.042(8) -0.006(6) -0.008(6) -0.012(6)
C22 0.045(8) 0.025(8) 0.032(7) -0.001(6) -0.003(6) -0.027(7)
C23 0.023(7) 0.025(8) 0.035(8) -0.005(7) -0.003(6) -0.012(6)
C24 0.045(10) 0.052(11) 0.044(9) -0.022(8) 0.015(8) -0.031(9)
C25 0.040(9) 0.027(9) 0.044(9) -0.017(7) 0.016(7) 0.007(7)
C26 0.046(9) 0.012(7) 0.052(10) -0.004(7) 0.014(7) -0.012(7)
C27 0.032(8) 0.010(7) 0.033(8) -0.008(6) 0.011(7) -0.002(6)
C28 0.022(7) 0.014(7) 0.032(7) -0.007(6) -0.003(6) -0.008(6)
C29 0.024(7) 0.010(7) 0.035(7) -0.004(6) 0.005(6) -0.006(6)
C30 0.014(7) 0.030(7) 0.039(8) -0.013(6) 0.002(6) -0.012(6)
C31 0.023(8) 0.045(9) 0.035(8) 0.012(7) -0.009(6) -0.012(7)
C32 0.143(18) 0.22(3) 0.017(8) -0.008(11) 0.007(10) -0.16(2)
C33 0.032(8) 0.017(7) 0.040(8) 0.012(6) -0.009(7) -0.013(6)
C34 0.063(11) 0.067(12) 0.060(10) 0.014(9) -0.029(9) -0.037(9)
C35 0.15(3) 0.13(2) 0.12(2) 0.088(19) -0.10(2) -0.12(2)
C36 0.053(16) 0.20(5) 0.14(3) 0.13(3) -0.047(18) -0.07(2)
C37 0.048(16) 0.10(2) 0.087(17) 0.062(15) 0.029(12) 0.013(12)
C38 0.039(10) 0.042(11) 0.051(11) 0.019(9) 0.010(9) -0.007(9)
C39 0.020(7) 0.018(8) 0.032(8) -0.016(6) -0.006(6) -0.004(6)
C40 0.027(7) 0.036(8) 0.039(8) -0.007(6) 0.007(6) -0.022(6)
C41 0.024(7) 0.037(8) 0.039(8) -0.012(7) -0.003(6) -0.015(6)
C42 0.035(8) 0.025(7) 0.030(7) -0.008(6) 0.006(6) -0.023(6)
C43 0.042(9) 0.021(8) 0.046(9) 0.004(7) -0.003(7) -0.014(7)
C44 0.051(9) 0.017(7) 0.051(9) 0.006(7) -0.003(8) -0.017(7)
C45 0.054(10) 0.025(8) 0.045(9) -0.016(7) 0.005(8) -0.021(7)
C46 0.032(7) 0.030(8) 0.047(8) -0.006(7) -0.005(6) -0.020(6)
C47 0.029(7) 0.010(6) 0.027(6) -0.011(5) 0.002(5) -0.012(5)
C48 0.024(7) 0.026(7) 0.023(6) -0.009(6) -0.001(5) -0.010(6)
C49 0.031(7) 0.028(8) 0.034(7) -0.016(6) 0.006(6) -0.021(6)
C50 0.045(9) 0.034(8) 0.011(7) -0.004(6) -0.006(6) -0.021(7)
C51 0.039(9) 0.068(11) 0.032(8) -0.014(8) 0.000(7) -0.013(8)
C52 0.019(7) 0.028(8) 0.034(8) -0.010(6) -0.016(6) -0.008(6)
C53 0.030(8) 0.048(9) 0.039(8) -0.009(7) 0.000(6) -0.019(7)
C54 0.046(10) 0.064(12) 0.045(9) -0.025(8) 0.006(7) -0.017(9)
C55 0.030(9) 0.050(11) 0.067(10) -0.031(9) -0.020(8) 0.001(7)
C56 0.040(9) 0.028(8) 0.079(11) -0.008(7) -0.033(8) -0.011(7)
C57 0.048(9) 0.042(9) 0.042(8) -0.005(7) -0.014(7) -0.033(8)
C58 0.022(7) 0.028(8) 0.024(7) -0.011(6) 0.002(5) -0.013(6)
C59 0.024(7) 0.026(7) 0.030(7) -0.008(6) 0.005(6) -0.013(6)
C60 0.034(8) 0.032(8) 0.029(7) -0.010(6) 0.003(6) -0.022(7)
C61 0.015(7) 0.035(8) 0.031(8) -0.015(7) 0.005(6) -0.014(6)
C62 0.039(9) 0.033(9) 0.033(9) 0.005(7) 0.000(7) -0.021(8)
C63 0.031(9) 0.044(10) 0.038(9) 0.006(7) -0.012(7) -0.006(8)
C64 0.021(8) 0.034(9) 0.051(10) -0.003(7) 0.006(7) -0.001(7)
C65 0.022(7) 0.027(8) 0.025(8) -0.002(6) 0.001(6) -0.010(6)
C66 0.024(7) 0.015(7) 0.029(8) -0.006(6) 0.000(6) -0.006(6)
C67 0.034(7) 0.012(6) 0.019(6) 0.003(5) -0.002(6) -0.012(6)
C68 0.010(6) 0.034(9) 0.048(8) -0.009(7) 0.000(6) -0.005(6)
C69 0.043(8) 0.023(8) 0.036(8) -0.012(6) 0.013(6) -0.014(6)
C70 0.094(12) 0.047(9) 0.037(8) -0.011(7) 0.009(8) -0.046(9)
C71 0.030(7) 0.034(8) 0.027(7) -0.008(6) 0.008(6) -0.017(6)
C72 0.070(10) 0.043(9) 0.030(8) 0.001(7) -0.002(7) -0.029(8)
C73 0.073(12) 0.089(14) 0.071(12) -0.021(11) 0.019(10) -0.072(12)
C74 0.106(15) 0.024(9) 0.069(12) -0.031(9) 0.056(12) -0.038(10)
C75 0.067(11) 0.024(9) 0.051(9) 0.006(7) 0.014(8) -0.014(8)
C76 0.025(8) 0.023(9) 0.040(9) -0.012(7) 0.013(7) 0.003(7)

loop_
_atom_type_symbol
_atom_type_description
_atom_type_scat_dispersion_real
_atom_type_scat_dispersion_imag
_atom_type_scat_source
C C 0.0033 0.0016 'International Tables Vol C Tables 4.2.6.8 and 6.1.1.4'
H H 0.0000 0.0000 'International Tables Vol C Tables 4.2.6.8 and 6.1.1.4'
N N 0.0061 0.0033 'International Tables Vol C Tables 4.2.6.8 and 6.1.1.4'
O O 0.0106 0.0060 'International Tables Vol C Tables 4.2.6.8 and 6.1.1.4'
Zn Zn 0.2839 1.4301 'International Tables Vol C Tables 4.2.6.8 and 6.1.1.4'

loop_
_geom_angle_atom_site_label_1
_geom_angle_atom_site_label_2
_geom_angle_atom_site_label_3
_geom_angle
O1 Zn1 O2 109.6(4)
O1 Zn1 N1 94.6(4)
O2 Zn1 N1 117.2(4)
O1 Zn1 N2 117.1(4)
O2 Zn1 N2 95.1(4)
N1 Zn1 N2 124.1(4)
O4 Zn2 O3 111.0(3)
O4 Zn2 N3 116.7(4)
O3 Zn2 N3 95.4(4)
O4 Zn2 N4 94.6(4)
O3 Zn2 N4 113.3(4)
N3 Zn2 N4 126.4(4)
C1 O1 Zn1 124.5(8)
C20 O2 Zn1 122.2(7)
C39 O3 Zn2 124.2(7)
C58 O4 Zn2 122.4(7)
C11 N1 C12 115.7(10)
C11 N1 Zn1 121.0(8)
C12 N1 Zn1 123.3(8)
C30 N2 C31 118.1(11)
C30 N2 Zn1 118.8(9)
C31 N2 Zn1 123.1(8)
C49 N3 C50 116.4(10)
C49 N3 Zn2 121.0(8)
C50 N3 Zn2 122.5(8)
C68 N4 C69 117.3(10)
C68 N4 Zn2 121.0(9)
C69 N4 Zn2 121.7(8)
O1 C1 C10 125.6(12)
O1 C1 C2 117.3(10)
C10 C1 C2 117.1(11)
C3 C2 C1 122.8(12)
C3 C2 H2 118.6
C1 C2 H2 118.6
C2 C3 C4 121.3(12)
C2 C3 H3 119.3
C4 C3 H3 119.3
C5 C4 C9 119.7(11)
C5 C4 C3 120.5(12)
C9 C4 C3 119.8(12)
C6 C5 C4 121.4(13)
C6 C5 H5 119.3
C4 C5 H5 119.3
C7 C6 C5 117.9(12)
C7 C6 H6 121.0
C5 C6 H6 121.0
C6 C7 C8 122.5(13)
C6 C7 H7 118.7
C8 C7 H7 118.7
C7 C8 C9 120.5(12)
C7 C8 H8 119.7
C9 C8 H8 119.7
C8 C9 C4 117.8(11)
C8 C9 C10 123.3(11)
C4 C9 C10 118.9(10)
C1 C10 C11 121.3(11)
C1 C10 C9 119.9(11)
C11 C10 C9 118.8(10)
N1 C11 C10 128.4(11)
N1 C11 H11 115.8
C10 C11 H11 115.8
N1 C12 C13 108.1(11)
N1 C12 C14 110.5(10)
C13 C12 C14 114.0(12)
N1 C12 H12 108.0
C13 C12 H12 108.0
C14 C12 H12 108.0
C12 C13 H13A 109.5
C12 C13 H13B 109.5
H13A C13 H13B 109.5
C12 C13 H13C 109.5
H13A C13 H13C 109.5
H13B C13 H13C 109.5
C15 C14 C19 118.1(13)
C15 C14 C12 119.4(13)
C19 C14 C12 122.5(13)
C14 C15 C16 121.0(15)
C14 C15 H15 119.5
C16 C15 H15 119.5
C17 C16 C15 120.2(16)
C17 C16 H16 119.9
C15 C16 H16 119.9
C18 C17 C16 120.1(16)
C18 C17 H17 120.0
C16 C17 H17 120.0
C17 C18 C19 120.3(16)
C17 C18 H18 119.8
C19 C18 H18 119.8
C14 C19 C18 120.1(15)
C14 C19 H19 119.9
C18 C19 H19 119.9
O2 C20 C29 126.0(11)
O2 C20 C21 116.0(10)
C29 C20 C21 118.0(12)
C22 C21 C20 123.4(12)
C22 C21 H21 118.3
C20 C21 H21 118.3
C21 C22 C23 119.1(12)
C21 C22 H22 120.4
C23 C22 H22 120.4
C28 C23 C24 118.9(12)
C28 C23 C22 120.3(12)
C24 C23 C22 120.8(13)
C25 C24 C23 121.9(15)
C25 C24 H24 119.0
C23 C24 H24 119.0
C24 C25 C26 119.4(13)
C24 C25 H25 120.3
C26 C25 H25 120.3
C27 C26 C25 119.2(13)
C27 C26 H26 120.4
C25 C26 H26 120.4
C26 C27 C28 124.3(13)
C26 C27 H27 117.9
C28 C27 H27 117.9
C23 C28 C27 116.2(12)
C23 C28 C29 118.3(11)
C27 C28 C29 125.4(12)
C20 C29 C30 123.1(11)
C20 C29 C28 120.5(11)
C30 C29 C28 116.3(10)
N2 C30 C29 128.4(11)
N2 C30 H30 115.8
C29 C30 H30 115.8
N2 C31 C32 108.9(12)
N2 C31 C33 111.2(10)
C32 C31 C33 114.1(13)
N2 C31 H31 107.5
C32 C31 H31 107.5
C33 C31 H31 107.5
C31 C32 H32A 109.5
C31 C32 H32B 109.5
H32A C32 H32B 109.5
C31 C32 H32C 109.5
H32A C32 H32C 109.5
H32B C32 H32C 109.5
C38 C33 C34 119.8(15)
C38 C33 C31 123.3(14)
C34 C33 C31 116.9(13)
C33 C34 C35 119(2)
C33 C34 H34 120.5
C35 C34 H34 120.5
C36 C35 C34 118(3)
C36 C35 H35 120.9
C34 C35 H35 120.9
C37 C36 C35 122(3)
C37 C36 H36 119.1
C35 C36 H36 119.1
C36 C37 C38 121(3)
C36 C37 H37 119.6
C38 C37 H37 119.6
C33 C38 C37 120(2)
C33 C38 H38 119.8
C37 C38 H38 119.8
O3 C39 C48 125.2(11)
O3 C39 C40 116.8(10)
C48 C39 C40 117.9(11)
C41 C40 C39 121.2(11)
C41 C40 H40 119.4
C39 C40 H40 119.4
C40 C41 C42 122.2(12)
C40 C41 H41 118.9
C42 C41 H41 118.9
C47 C42 C41 119.7(11)
C47 C42 C43 121.0(11)
C41 C42 C43 119.3(12)
C44 C43 C42 119.9(13)
C44 C43 H43 120.1
C42 C43 H43 120.1
C43 C44 C45 119.4(12)
C43 C44 H44 120.3
C45 C44 H44 120.3
C46 C45 C44 120.6(13)
C46 C45 H45 119.7
C44 C45 H45 119.7
C45 C46 C47 121.7(12)
C45 C46 H46 119.1
C47 C46 H46 119.1
C42 C47 C46 117.2(10)
C42 C47 C48 119.3(9)
C46 C47 C48 123.5(10)
C39 C48 C49 122.2(11)
C39 C48 C47 119.5(10)
C49 C48 C47 118.3(10)
N3 C49 C48 127.6(10)
N3 C49 H49 116.2
C48 C49 H49 116.2
N3 C50 C51 108.8(11)
N3 C50 C52 110.7(10)
C51 C50 C52 115.3(11)
N3 C50 H50 107.2
C51 C50 H50 107.2
C52 C50 H50 107.2
C50 C51 H51A 109.5
C50 C51 H51B 109.5
H51A C51 H51B 109.5
C50 C51 H51C 109.5
H51A C51 H51C 109.5
H51B C51 H51C 109.5
C53 C52 C57 120.5(12)
C53 C52 C50 119.6(12)
C57 C52 C50 119.9(12)
C52 C53 C54 120.4(14)
C52 C53 H53 119.8
C54 C53 H53 119.8
C53 C54 C55 120.0(14)
C53 C54 H54 120.0
C55 C54 H54 120.0
C56 C55 C54 119.6(13)
C56 C55 H55 120.2
C54 C55 H55 120.2
C55 C56 C57 120.8(14)
C55 C56 H56 119.6
C57 C56 H56 119.6
C56 C57 C52 118.5(13)
C56 C57 H57 120.8
C52 C57 H57 120.8
O4 C58 C67 124.7(10)
O4 C58 C59 116.1(10)
C67 C58 C59 119.2(11)
C60 C59 C58 121.4(11)
C60 C59 H59 119.3
C58 C59 H59 119.3
C59 C60 C61 120.5(12)
C59 C60 H60 119.8
C61 C60 H60 119.8
C66 C61 C62 121.1(12)
C66 C61 C60 119.1(12)
C62 C61 C60 119.8(12)
C63 C62 C61 122.0(13)
C63 C62 H62 119.0
C61 C62 H62 119.0
C62 C63 C64 119.1(13)
C62 C63 H63 120.4
C64 C63 H63 120.4
C65 C64 C63 119.0(13)
C65 C64 H64 120.5
C63 C64 H64 120.5
C64 C65 C66 121.9(12)
C64 C65 H65 119.1
C66 C65 H65 119.1
C61 C66 C65 116.9(11)
C61 C66 C67 121.5(12)
C65 C66 C67 121.5(12)
C58 C67 C68 124.4(11)
C58 C67 C66 117.7(11)
C68 C67 C66 117.8(11)
N4 C68 C67 125.0(11)
N4 C68 H68 117.5
C67 C68 H68 117.5
N4 C69 C70 109.8(10)
N4 C69 C71 110.6(10)
C70 C69 C71 112.9(11)
N4 C69 H69 107.8
C70 C69 H69 107.8
C71 C69 H69 107.8
C69 C70 H70A 109.5
C69 C70 H70B 109.5
H70A C70 H70B 109.5
C69 C70 H70C 109.5
H70A C70 H70C 109.5
H70B C70 H70C 109.5
C72 C71 C76 119.5(13)
C72 C71 C69 118.0(12)
C76 C71 C69 122.4(12)
C71 C72 C73 120.3(14)
C71 C72 H72 119.8
C73 C72 H72 119.8
C74 C73 C72 120.5(15)
C74 C73 H73 119.7
C72 C73 H73 119.7
C75 C74 C73 117.9(13)
C75 C74 H74 121.1
C73 C74 H74 121.1
C74 C75 C76 122.2(14)
C74 C75 H75 118.9
C76 C75 H75 118.9
C71 C76 C75 119.5(15)
C71 C76 H76 120.3
C75 C76 H76 120.3

loop_
_geom_bond_atom_site_label_1
_geom_bond_atom_site_label_2
_geom_bond_distance
Zn1 O1 1.916(8)
Zn1 O2 1.920(8)
Zn1 N1 1.972(9)
Zn1 N2 1.989(10)
Zn2 O4 1.910(9)
Zn2 O3 1.916(8)
Zn2 N3 1.962(9)
Zn2 N4 1.988(10)
O1 C1 1.287(14)
O2 C20 1.301(14)
O3 C39 1.292(15)
O4 C58 1.319(14)
N1 C11 1.293(14)
N1 C12 1.484(15)
N2 C30 1.306(15)
N2 C31 1.467(16)
N3 C49 1.297(14)
N3 C50 1.480(15)
N4 C68 1.323(15)
N4 C69 1.461(16)
C1 C10 1.431(16)
C1 C2 1.435(18)
C2 C3 1.341(16)
C2 H2 0.9500
C3 C4 1.413(17)
C3 H3 0.9500
C4 C5 1.405(18)
C4 C9 1.409(17)
C5 C6 1.385(18)
C5 H5 0.9500
C6 C7 1.36(2)
C6 H6 0.9500
C7 C8 1.382(19)
C7 H7 0.9500
C8 C9 1.397(16)
C8 H8 0.9500
C9 C10 1.459(16)
C10 C11 1.439(16)
C11 H11 0.9500
C12 C13 1.506(19)
C12 C14 1.524(18)
C12 H12 1.0000
C13 H13A 0.9800
C13 H13B 0.9800
C13 H13C 0.9800
C14 C15 1.362(19)
C14 C19 1.398(19)
C15 C16 1.42(2)
C15 H15 0.9500
C16 C17 1.37(2)
C16 H16 0.9500
C17 C18 1.34(2)
C17 H17 0.9500
C18 C19 1.43(2)
C18 H18 0.9500
C19 H19 0.9500
C20 C29 1.383(16)
C20 C21 1.439(17)
C21 C22 1.359(17)
C21 H21 0.9500
C22 C23 1.433(18)
C22 H22 0.9500
C23 C28 1.415(18)
C23 C24 1.424(19)
C24 C25 1.36(2)
C24 H24 0.9500
C25 C26 1.41(2)
C25 H25 0.9500
C26 C27 1.340(19)
C26 H26 0.9500
C27 C28 1.425(18)
C27 H27 0.9500
C28 C29 1.476(17)
C29 C30 1.430(17)
C30 H30 0.9500
C31 C32 1.50(2)
C31 C33 1.514(17)
C31 H31 1.0000
C32 H32A 0.9800
C32 H32B 0.9800
C32 H32C 0.9800
C33 C38 1.34(2)
C33 C34 1.38(2)
C34 C35 1.42(3)
C34 H34 0.9500
C35 C36 1.34(5)
C35 H35 0.9500
C36 C37 1.33(4)
C36 H36 0.9500
C37 C38 1.36(3)
C37 H37 0.9500
C38 H38 0.9500
C39 C48 1.418(16)
C39 C40 1.447(17)
C40 C41 1.338(17)
C40 H40 0.9500
C41 C42 1.419(16)
C41 H41 0.9500
C42 C47 1.388(16)
C42 C43 1.425(18)
C43 C44 1.352(19)
C43 H43 0.9500
C44 C45 1.410(19)
C44 H44 0.9500
C45 C46 1.356(19)
C45 H45 0.9500
C46 C47 1.405(15)
C46 H46 0.9500
C47 C48 1.465(15)
C48 C49 1.459(15)
C49 H49 0.9500
C50 C51 1.495(19)
C50 C52 1.533(17)
C50 H50 1.0000
C51 H51A 0.9800
C51 H51B 0.9800
C51 H51C 0.9800
C52 C53 1.374(18)
C52 C57 1.409(18)
C53 C54 1.39(2)
C53 H53 0.9500
C54 C55 1.39(2)
C54 H54 0.9500
C55 C56 1.39(2)
C55 H55 0.9500
C56 C57 1.398(19)
C56 H56 0.9500
C57 H57 0.9500
C58 C67 1.412(16)
C58 C59 1.435(17)
C59 C60 1.347(17)
C59 H59 0.9500
C60 C61 1.429(17)
C60 H60 0.9500
C61 C66 1.382(18)
C61 C62 1.418(19)
C62 C63 1.34(2)
C62 H62 0.9500
C63 C64 1.42(2)
C63 H63 0.9500
C64 C65 1.407(18)
C64 H64 0.9500
C65 C66 1.411(17)
C65 H65 0.9500
C66 C67 1.442(17)
C67 C68 1.440(17)
C68 H68 0.9500
C69 C70 1.525(19)
C69 C71 1.541(17)
C69 H69 1.0000
C70 H70A 0.9800
C70 H70B 0.9800
C70 H70C 0.9800
C71 C72 1.379(18)
C71 C76 1.381(19)
C72 C73 1.40(2)
C72 H72 0.9500
C73 C74 1.39(3)
C73 H73 0.9500
C74 C75 1.38(2)
C74 H74 0.9500
C75 C76 1.38(2)
C75 H75 0.9500
C76 H76 0.9500
